data_1566283
loop_
_publ_author_name
'Cao, Hai-Yan'
'Yi, Cheng'
'Sun, Sen-Feng'
'Li, Yong'
'Liu, Yun-Bao'

_publ_section_title
;
 Anti-inflammatory Dimeric Tetrahydroxanthones from an Endophytic
 <i>Muyocopron laterale</i>.
;
_journal_issue 1
_journal_name_full 'Journal of natural products'
_journal_page_first 148
_journal_page_last 161
_journal_paper_doi 10.1021/acs.jnatprod.1c00878
_journal_volume 85
_journal_year 2022
_chemical_absolute_configuration ad
_chemical_formula_moiety 'C32 H34 O12, H2 O, C H4 O'
_chemical_formula_sum 'C33 H40 O14'
_chemical_formula_weight 660.65
_space_group_crystal_system triclinic
_space_group_IT_number 1
_space_group_name_Hall 'P 1'
_space_group_name_H-M_alt 'P 1'
_atom_sites_solution_hydrogens mixed
_atom_sites_solution_primary direct
_audit_creation_date 2021-01-08
_audit_creation_method
;
Olex2 1.3
(compiled 2020.11.12 svn.r5f609507 for OlexSys, GUI svn.r6226)
;
_cell_angle_alpha 85.062(2)
_cell_angle_beta 88.911(2)
_cell_angle_gamma 86.614(2)
_cell_formula_units_Z 1
_cell_length_a 7.2806(2)
_cell_length_b 9.8268(3)
_cell_length_c 11.0309(3)
_cell_measurement_reflns_used 21867
_cell_measurement_temperature 100.01(10)
_cell_measurement_theta_max 73.6300
_cell_measurement_theta_min 3.9900
_cell_volume 784.83(4)
_computing_cell_refinement 'CrysAlisPro 1.171.40.84a (Rigaku OD, 2020)'
_computing_data_collection 'CrysAlisPro 1.171.40.84a (Rigaku OD, 2020)'
_computing_data_reduction 'CrysAlisPro 1.171.40.84a (Rigaku OD, 2020)'
_computing_molecular_graphics 'Olex2 1.3 (Dolomanov et al., 2009)'
_computing_publication_material 'Olex2 1.3 (Dolomanov et al., 2009)'
_computing_structure_refinement 'SHELXL 2018/3 (Sheldrick, 2015)'
_computing_structure_solution 'SHELXS  (Sheldrick, 2008)'
_diffrn_ambient_environment N~2~
_diffrn_ambient_temperature 100.01(10)
_diffrn_detector 'Hybrid Pixel Array Detector'
_diffrn_detector_area_resol_mean 10.0000
_diffrn_detector_type HyPix
_diffrn_measured_fraction_theta_full 0.999
_diffrn_measured_fraction_theta_max 0.964
_diffrn_measurement_details
;
List of Runs (angles in degrees, time in seconds):

  # Type    Start    End  Width  t~exp~   \w     \q     \k     \f   Frames
--------------------------------------------------------------------------
  1  \w     35.00 121.00   0.50    0.05    --   47.45  37.00 -30.00  172
  2  \w     25.00 120.00   0.50    0.05    --   47.45  77.00-150.00  190
  3  \w     35.00 121.00   0.50    0.05    --   47.45  37.00-120.00  172
  4  \w     25.00 120.00   0.50    0.05    --   47.45  77.00 -60.00  190
  5  \w     25.00 120.00   0.50    0.05    --   47.45  77.00 -30.00  190
  6  \w     25.00 120.00   0.50    0.05    --   47.45  77.00 150.00  190
  7  \w     16.00  42.00   0.50    0.05    --   40.00  81.00  37.05   52
  8  \w    -18.00  18.00   0.50    0.05    --   16.00 101.00  54.59   72
  9  \w    -41.00 -10.00   0.50    0.05    --    4.00 120.00  42.91   62
 10  \w     -9.00  22.00   0.50    0.05    --   24.00  99.00  75.17   62
 11  \w      7.00  42.00   0.50    0.05    --   36.00  90.00 123.37   70
 12  \w     28.00 125.00   0.50    0.05    --   52.00  79.00-111.49  194
 13  \w     29.00 125.00   0.50    0.05    --   52.00  77.00 -28.98  192
 14  \w     81.00 176.00   0.50    0.09    --  103.25  77.00  30.00  190
 15  \w     37.00 132.00   0.50    0.05    --   60.00  78.00 152.10  190
 16  \w     29.00 125.00   0.50    0.05    --   52.00  78.00 117.24  192
 17  \w     43.00 137.00   0.50    0.05    --   64.00  72.00  79.54  188
 18  \w     30.00 125.00   0.50    0.05    --   52.00  76.00  60.27  190
 19  \w     52.00  77.00   0.50    0.05    --   72.00  73.00 -75.19   50
 20  \w     92.00 176.00   0.50    0.09    --  103.25 101.00-138.00  168
 21  \w     74.00  99.00   0.50    0.09    --  103.25 -77.00 120.00   50
 22  \w     31.00  73.00   0.50    0.09    --  103.25 -77.00 120.00   84
 23  \w    -26.00  46.00   0.50    0.05    --   47.45 -37.00 150.00  144
 24  \w     34.00  74.00   0.50    0.09    --  103.25 -61.00  30.00   80
 25  \w     32.00  72.00   0.50    0.09    --  103.25 -61.00 -30.00   80
 26  \w     31.00  74.00   0.50    0.09    --  103.25 -61.00 -60.00   86
 27  \w     39.00  73.00   0.50    0.09    --  103.25 -94.00 -90.00   68
 28  \w     33.00 111.00   0.50    0.09    --  103.25-125.00-120.00  156
 29  \w     33.00 105.00   0.50    0.09    --  103.25-125.00 -90.00  144
 30  \w     48.00  74.00   0.50    0.09    --  103.25-125.00  30.00   52
 31  \w     77.00 107.00   0.50    0.09    --  103.25-125.00  30.00   60
 32  \w     31.00 106.00   0.50    0.09    --  103.25-101.00 116.00  150
 33  \w    -11.00  82.00   0.50    0.05    --   47.45-101.00 116.00  186
 34  \w   -106.00 -28.00   0.50    0.09    -- -101.00 101.00-138.00  156
 35  \w   -110.00 -61.00   0.50    0.09    -- -101.00 125.00 -90.00   98
 36  \w   -104.00 -70.00   0.50    0.09    -- -101.00 125.00  30.00   68
 37  \w    -56.00 -29.00   0.50    0.09    -- -101.00 125.00  30.00   54
 38  \w   -112.00 -28.00   0.50    0.09    -- -101.00 125.00   0.00  168
 39  \w    -82.00  18.00   0.50    0.05    --  -47.45 101.00-138.00  200
 40  \w    -65.00 -28.00   0.50    0.09    -- -101.00  61.00 -60.00   74
 41  \w    -67.00 -29.00   0.50    0.09    -- -101.00  61.00-150.00   76
 42  \w    -57.00 -29.00   0.50    0.09    -- -101.00  61.00-180.00   56
 43  \w    -68.00 -31.00   0.50    0.09    -- -101.00  61.00  60.00   74
 44  \w   -121.00 -35.00   0.50    0.05    --  -47.45 -37.00  60.00  172
 45  \w   -137.00 -40.00   0.50    0.05    --  -64.00 -80.00 175.17  194
 46  \w    -87.00 -61.00   0.50    0.09    --  -84.00 -80.00  54.22   52
 47  \w   -113.00 -79.00   0.50    0.09    -- -101.00 -80.00 141.00   68
 48  \w   -149.00-124.00   0.50    0.09    --  -84.00 -80.00  54.22   50
 49  \w   -154.00-121.00   0.50    0.09    -- -101.00 -79.00  68.33   66
 50  \w   -144.00-117.00   0.50    0.09    -- -101.00 -80.00 141.00   54
 51  \w   -116.00 -77.00   0.50    0.09    -- -101.00 -79.00  68.33   78
 52  \w   -132.00 -36.00   0.50    0.05    --  -60.00 -80.00  15.21  192
 53  \w   -123.00 -80.00   0.50    0.09    -- -101.00 -78.00 -19.28   86
 54  \w   -150.00-124.00   0.50    0.09    -- -101.00 -78.00 -19.28   52
 55  \w   -137.00 -45.00   0.50    0.05    --  -68.00 -77.00  82.24  184
 56  \w   -121.00 -77.00   0.50    0.09    -- -101.00 -80.00 -56.29   88
 57  \w   -167.00-125.00   0.50    0.09    -- -101.00 -80.00 -56.29   84
 58  \w   -160.00-117.00   0.50    0.09    --  -88.00 -76.00 -26.11   86
 59  \w   -171.00 -79.00   0.50    0.09    -- -101.00 -78.00-174.22  184
 60  \w    -82.00 -56.00   0.50    0.09    --  -76.00 -76.00-166.65   52
 61  \w   -132.00 -38.00   0.50    0.05    --  -60.00 -75.00-139.00  188
 62  \w    -93.00 -66.00   0.50    0.09    --  -88.00 -76.00 -26.11   54
 63  \w    -87.00 -60.00   0.50    0.09    --  -80.00 -74.00 -52.15   54
 64  \w    -91.00 -62.00   0.50    0.09    --  -84.00 -75.00 122.90   58
 65  \w    -94.00 -62.00   0.50    0.09    --  -84.00 -75.00 156.12   64
 66  \w   -104.00 -71.00   0.50    0.09    --  -92.00 -75.00 178.42   66
 67  \w    -96.00 -63.00   0.50    0.09    --  -84.00 -73.00 141.32   66
 68  \w   -173.00 -80.00   0.50    0.09    -- -101.00 -75.00 148.28  186
 69  \w    -81.00 -55.00   0.50    0.09    --  -76.00 -73.00 -37.73   52
 70  \w   -111.00 -63.00   0.50    0.09    --  -84.00 -73.00-115.69   96
 71  \w   -111.00 -80.00   0.50    0.09    -- -101.00 -72.00-139.91   62
 72  \w   -157.00 -80.00   0.50    0.09    -- -101.00 -73.00-151.61  154
 73  \w   -156.00-115.00   0.50    0.09    -- -101.00 -72.00-139.91   82
 74  \w   -140.00-114.00   0.50    0.05    --  -72.00 -73.00-166.02   52
 75  \w    -77.00 -51.00   0.50    0.05    --  -72.00 -73.00-166.02   52
 76  \w    -96.00 -63.00   0.50    0.09    --  -84.00 -72.00 -70.96   66
 77  \w   -122.00 -73.00   0.50    0.09    --  -92.00 -69.00   9.18   98
 78  \w    -95.00 -59.00   0.50    0.09    --  -80.00 -72.00  82.64   72
 79  \w   -107.00 -72.00   0.50    0.09    --  -92.00 -70.00  72.12   70
 80  \w   -137.00 -43.00   0.50    0.05    --  -64.00 -72.00 134.48  188
 81  \w   -143.00 -83.00   0.50    0.09    -- -101.00 -69.00 155.57  120
 82  \w   -138.00 -83.00   0.50    0.09    -- -101.00 -68.00  88.77  110
 83  \w    -77.00 -50.00   0.50    0.05    --  -68.00 -67.00  95.13   54
 84  \w   -139.00 -81.00   0.50    0.09    -- -101.00 -69.00  21.59  116
 85  \w    -80.00 -53.00   0.50    0.05    --  -72.00 -68.00 -17.71   54
 86  \w    -80.00 -53.00   0.50    0.05    --  -72.00 -68.00 -34.95   54
 87  \w    -88.00 -58.00   0.50    0.09    --  -76.00 -66.00 -90.25   60
 88  \w   -122.00 -97.00   0.50    0.05    --  -68.00 -66.00-108.36   50
 89  \w   -140.00 -49.00   0.50    0.05    --  -68.00 -67.00-147.78  182
 90  \w    -79.00 -52.00   0.50    0.05    --  -68.00 -66.00-108.36   54
 91  \w   -125.00 -83.00   0.50    0.09    -- -101.00 -66.00-126.03   84
 92  \w   -136.00 -78.00   0.50    0.09    --  -96.00 -65.00 -55.71  116
 93  \w   -104.00 -75.00   0.50    0.09    --  -92.00 -62.00-110.67   58
 94  \w   -100.00 -66.00   0.50    0.09    --  -84.00 -64.00   4.45   68
 95  \w    -95.00 -70.00   0.50    0.09    --  -88.00 -64.00  17.20   50
 96  \w   -153.00-115.00   0.50    0.09    --  -88.00 -64.00  17.20   76
 97  \w   -167.00-141.00   0.50    0.09    -- -101.00 -61.00  90.00   52
 98  \w   -122.00 -84.00   0.50    0.09    -- -101.00 -61.00  90.00   76
 99  \w   -168.00 -79.00   0.50    0.09    --  -96.00 -63.00  -4.66  178
100  \w   -160.00-117.00   0.50    0.09    --  -92.00 -62.00-110.67   86
101  \w   -108.00 -81.00   0.50    0.09    --  -96.00 -59.00-145.22   54
102  \w    -96.00 -70.00   0.50    0.09    --  -84.00 -59.00 162.21   52
103  \w   -173.00 -85.00   0.50    0.09    -- -101.00-101.00 116.00  176
104  \w     27.00  53.00   0.50    0.05    --   47.95  77.00  30.00   52
105  \w     32.00  58.00   0.50    0.05    --   56.00  80.00  76.82   52
106  \w    -76.00 -50.00   0.50    0.05    --  -68.00 -69.00 -75.94   52
107  \w    -80.00 -54.00   0.50    0.09    --  -76.00 -74.00  26.06   52
108  \w    -93.00 -67.00   0.50    0.09    --  -84.00 -63.00-142.05   52
109  \w   -164.00-138.00   0.50    0.09    --  -96.00 -80.00  77.46   52
110  \w   -104.00 -78.00   0.50    0.09    --  -96.00 -64.00-161.99   52
111  \w    -98.00 -72.00   0.50    0.09    --  -96.00 -80.00  77.46   52
112  \w   -155.00-129.00   0.50    0.09    --  -96.00 -64.00-161.99   52
113  \w   -140.00-114.00   0.50    0.09    -- -101.00 -45.00   0.00   52
114  \w   -170.00-144.00   0.50    0.09    -- -101.00 -45.00   0.00   52
115  \w    -83.00 -37.00   0.50    0.09    -- -101.00  77.00 150.00   92
116  \w   -107.00 -81.00   0.50    0.09    -- -101.00 -71.00-114.33   52
117  \w   -168.00-124.00   0.50    0.09    -- -101.00 -71.00-114.33   88
118  \w     36.00 129.00   0.50    0.05    --   56.00  71.00  -4.88  186
119  \w   -140.00 -48.00   0.50    0.05    --  -68.00 -69.00 -75.94  184
120  \w   -140.00 -48.00   0.50    0.05    --  -68.00 -69.00-134.94  184
121  \w   -140.00 -48.00   0.50    0.05    --  -68.00 -70.00  84.37  184
122  \w   -145.00 -53.00   0.50    0.05    --  -72.00 -67.00  30.57  184
123  \w    -56.00 -31.00   0.50    0.05    --  -47.95 101.00-139.00   50
124  \w   -120.00  24.00   0.50    0.05    --  -47.95   0.00-180.00  288
125  \w   -120.00  24.00   0.50    0.05    --  -47.95   0.00-120.00  288
126  \w   -120.00  24.00   0.50    0.05    --  -47.95   0.00 -90.00  288
127  \w   -120.00  24.00   0.50    0.05    --  -47.95   0.00-150.00  288
128  \w   -120.00  10.00   0.50    0.05    --  -47.95   0.00  60.00  260
129  \w   -120.00  24.00   0.50    0.05    --  -47.95   0.00   0.00  288
130  \w   -120.00  24.00   0.50    0.05    --  -47.95   0.00 -30.00  288
131  \w   -120.00  24.00   0.50    0.05    --  -47.95   0.00 -60.00  288
132  \w   -120.00  24.00   0.50    0.05    --  -47.95   0.00  30.00  288
133  \w    -24.00 120.00   0.50    0.05    --   47.95   0.00-150.00  288
134  \w    -24.00 120.00   0.50    0.05    --   47.95   0.00  30.00  288
135  \w    -24.00 120.00   0.50    0.05    --   47.95   0.00   0.00  288
136  \w    -24.00 120.00   0.50    0.05    --   47.95   0.00  60.00  288
137  \w    -24.00 120.00   0.50    0.05    --   47.95   0.00  90.00  288
138  \w    -24.00 120.00   0.50    0.05    --   47.95   0.00-180.00  288
139  \w     25.00 120.00   0.50    0.05    --   47.95  77.00 -90.00  190
140  \w    -24.00   4.00   0.50    0.05    --   47.95   0.00 -30.00   56
;
_diffrn_measurement_device 'four-circle diffractometer'
_diffrn_measurement_device_type 'XtaLAB Synergy R, HyPix'
_diffrn_measurement_method '\w scans'
_diffrn_orient_matrix_type 'CrysAlisPro convention (1999,Acta A55,543-557)'
_diffrn_orient_matrix_UB_11 -0.0502786000
_diffrn_orient_matrix_UB_12 0.0320614000
_diffrn_orient_matrix_UB_13 0.1312247000
_diffrn_orient_matrix_UB_21 -0.2052817000
_diffrn_orient_matrix_UB_22 -0.0108131000
_diffrn_orient_matrix_UB_23 -0.0267905000
_diffrn_orient_matrix_UB_31 0.0164610000
_diffrn_orient_matrix_UB_32 -0.1539437000
_diffrn_orient_matrix_UB_33 0.0414294000
_diffrn_radiation_monochromator mirror
_diffrn_radiation_probe x-ray
_diffrn_radiation_type 'Cu K\a'
_diffrn_radiation_wavelength 1.54184
_diffrn_reflns_av_R_equivalents 0.0743
_diffrn_reflns_av_unetI/netI 0.0328
_diffrn_reflns_Laue_measured_fraction_full 0.999
_diffrn_reflns_Laue_measured_fraction_max 0.964
_diffrn_reflns_limit_h_max 9
_diffrn_reflns_limit_h_min -9
_diffrn_reflns_limit_k_max 11
_diffrn_reflns_limit_k_min -12
_diffrn_reflns_limit_l_max 13
_diffrn_reflns_limit_l_min -13
_diffrn_reflns_number 44671
_diffrn_reflns_point_group_measured_fraction_full 0.977
_diffrn_reflns_point_group_measured_fraction_max 0.924
_diffrn_reflns_theta_full 67.684
_diffrn_reflns_theta_max 75.337
_diffrn_reflns_theta_min 4.023
_diffrn_source 'Rotating-anode X-ray tube'
_diffrn_source_type 'PhotonJet R (Cu) X-ray Source'
_exptl_absorpt_coefficient_mu 0.924
_exptl_absorpt_correction_T_max 1.00000
_exptl_absorpt_correction_T_min 0.60719
_exptl_absorpt_correction_type multi-scan
_exptl_absorpt_process_details
;
CrysAlisPro 1.171.40.84a (Rigaku Oxford Diffraction, 2020)
Empirical absorption correction using spherical harmonics,
implemented in SCALE3 ABSPACK scaling algorithm.
;
_exptl_crystal_colour colourless
_exptl_crystal_colour_primary colourless
_exptl_crystal_density_diffrn 1.398
_exptl_crystal_description plate
_exptl_crystal_F_000 350
_exptl_crystal_size_max 0.22
_exptl_crystal_size_mid 0.16
_exptl_crystal_size_min 0.04
_refine_diff_density_max 0.258
_refine_diff_density_min -0.251
_refine_diff_density_rms 0.049
_refine_ls_abs_structure_details
;
 Flack x determined using 2556 quotients [(I+)-(I-)]/[(I+)+(I-)]
 (Parsons, Flack and Wagner, Acta Cryst. B69 (2013) 249-259).
;
_refine_ls_abs_structure_Flack -0.08(7)
_refine_ls_extinction_method none
_refine_ls_goodness_of_fit_ref 1.047
_refine_ls_hydrogen_treatment constr
_refine_ls_matrix_type full
_refine_ls_number_parameters 441
_refine_ls_number_reflns 6013
_refine_ls_number_restraints 3
_refine_ls_restrained_S_all 1.046
_refine_ls_R_factor_all 0.0423
_refine_ls_R_factor_gt 0.0399
_refine_ls_shift/su_max 0.000
_refine_ls_shift/su_mean 0.000
_refine_ls_structure_factor_coef Fsqd
_refine_ls_weighting_details 'w=1/[\s^2^(Fo^2^)+(0.0786P)^2^+0.0387P] where P=(Fo^2^+2Fc^2^)/3'
_refine_ls_weighting_scheme calc
_refine_ls_wR_factor_gt 0.1072
_refine_ls_wR_factor_ref 0.1091
_reflns_Friedel_coverage 0.916
_reflns_Friedel_fraction_full 0.956
_reflns_Friedel_fraction_max 0.883
_reflns_number_gt 5673
_reflns_number_total 6013
_reflns_threshold_expression 'I > 2\s(I)'
_cod_data_source_file np1c00878_si_006.cif
_cod_data_source_block chy_3
_cod_database_code 1566283
_shelx_shelxl_version_number 2018/3
_shelx_space_group_comment
;
The symmetry employed for this shelxl refinement is uniquely defined
by the following loop, which should always be used as a source of
symmetry information in preference to the above space-group names.
They are only intended as comments.
;
_shelx_estimated_absorpt_t_max 0.964
_shelx_estimated_absorpt_t_min 0.823
_reflns_odcompleteness_completeness 99.93
_reflns_odcompleteness_iscentric 1
_reflns_odcompleteness_theta 67.79
_olex2_refinement_description
;
1. Fixed Uiso
 At 1.2 times of:
  All C(H) groups, All C(H,H) groups
 At 1.5 times of:
  All C(H,H,H) groups, All O(H) groups, All O(H,H) groups
2.a Free rotating group:
 O45(H45A,H45B)
2.b Ternary CH refined with riding coordinates:
 C17(H17), C16(H16), C3(H3), C2(H2)
2.c Secondary CH2 refined with riding coordinates:
 C18(H18A,H18B), C4(H4A,H4B)
2.d Aromatic/amide H refined with riding coordinates:
 C26(H26), C12(H12)
2.e Idealised Me refined as rotating group:
 C35(H35A,H35B,H35C), C36(H36A,H36B,H36C), C44(H44A,H44B,H44C), C30(H30A,H30B,
 H30C), C43(H43A,H43B,H43C), C38(H38A,H38B,H38C), C47(H47A,H47B,H47C)
2.f Idealised tetrahedral OH refined as rotating group:
 O33(H33), O39(H39), O31(H31), O42(H42), O34(H34), O40(H40), O46(H46)
;
_olex2_submission_special_instructions 'No special instructions were received'
_oxdiff_exptl_absorpt_empirical_details
;
Empirical correction (ABSPACK) includes:
- Absorption correction using spherical harmonics
- Frame scaling
;
_oxdiff_exptl_absorpt_empirical_full_max 2.439
_oxdiff_exptl_absorpt_empirical_full_min 0.532

loop_
_space_group_symop_operation_xyz
'x, y, z'

loop_
_atom_site_label
_atom_site_type_symbol
_atom_site_fract_x
_atom_site_fract_y
_atom_site_fract_z
_atom_site_U_iso_or_equiv
_atom_site_adp_type
_atom_site_occupancy
_atom_site_site_symmetry_order
_atom_site_calc_flag
_atom_site_refinement_flags_posn
_atom_site_refinement_flags_adp
_atom_site_refinement_flags_occupancy
_atom_site_disorder_assembly
_atom_site_disorder_group
O29 O 0.7468(3) -0.3250(2) 0.88211(17) 0.0288(4) Uani 1 1 d . . . . .
O33 O 0.2304(2) -0.0473(2) 0.73810(19) 0.0323(4) Uani 1 1 d . . . . .
H33 H 0.200215 0.022071 0.694761 0.048 Uiso 1 1 calc R U . . .
O28 O 0.8233(2) 0.1280(2) 0.69205(18) 0.0267(4) Uani 1 1 d . . . . .
O39 O 0.4230(3) 0.7150(2) 0.52991(18) 0.0311(4) Uani 1 1 d . . . . .
H39 H 0.359903 0.786387 0.534643 0.047 Uiso 1 1 calc R U . . .
O14 O 0.4759(3) 0.9054(2) 0.11536(18) 0.0301(4) Uani 1 1 d . . . . .
O32 O 0.2761(3) 0.1797(2) 0.61203(19) 0.0318(4) Uani 1 1 d . . . . .
O31 O 0.7781(3) -0.0358(2) 0.89130(18) 0.0293(4) Uani 1 1 d . . . . .
H31 H 0.839688 -0.080269 0.943948 0.044 Uiso 1 1 calc R U . . .
O41 O 0.2462(3) 0.9455(2) 0.44945(19) 0.0335(5) Uani 1 1 d . . . . .
O42 O 0.1073(3) 1.1822(2) 0.36350(19) 0.0353(5) Uani 1 1 d . . . . .
H42 H 0.116092 1.112765 0.410411 0.053 Uiso 1 1 calc R U . . .
O37 O 0.2805(3) 1.3644(2) -0.02768(19) 0.0347(5) Uani 1 1 d . . . . .
O34 O 0.3519(3) 0.3942(2) 0.4620(2) 0.0337(5) Uani 1 1 d . . . . .
H34 H 0.292921 0.327876 0.484542 0.051 Uiso 1 1 calc R U . . .
O40 O 0.2330(3) 1.0758(2) 0.0025(2) 0.0367(5) Uani 1 1 d . . . . .
H40 H 0.160070 1.137441 -0.024171 0.055 Uiso 1 1 calc R U . . .
O45 O -0.0876(3) 1.2230(2) -0.0703(2) 0.0401(5) Uani 1 1 d G . . . .
H45A H -0.090309 1.285758 -0.128511 0.060 Uiso 1 1 d G U . . .
H45B H -0.136371 1.156469 -0.099106 0.060 Uiso 1 1 d G U . . .
O46 O 1.0503(4) -0.1589(3) 1.0309(3) 0.0633(8) Uani 1 1 d . . . . .
H46 H 1.130370 -0.103605 1.031016 0.095 Uiso 1 1 calc R U . . .
C13 C 0.5127(4) 0.8047(3) 0.2059(3) 0.0276(6) Uani 1 1 d . . . . .
C19 C 0.4125(4) -0.0626(3) 0.7420(2) 0.0272(6) Uani 1 1 d . . . . .
C23 C 0.5221(4) 0.3772(3) 0.5091(3) 0.0278(6) Uani 1 1 d . . . . .
C25 C 0.8224(4) 0.4649(3) 0.5273(2) 0.0273(6) Uani 1 1 d . . . . .
C8 C 0.4482(4) 0.8180(3) 0.3247(3) 0.0270(6) Uani 1 1 d . . . . .
C24 C 0.6448(4) 0.4792(3) 0.4787(3) 0.0269(6) Uani 1 1 d . . . . .
C7 C 0.3379(4) 0.9412(3) 0.3514(3) 0.0286(6) Uani 1 1 d . . . . .
C9 C 0.4858(3) 0.7080(3) 0.4141(2) 0.0263(6) Uani 1 1 d . . . . .
C21 C 0.4478(3) 0.1556(3) 0.6244(2) 0.0269(6) Uani 1 1 d . . . . .
C17 C 0.6836(4) -0.2261(3) 0.7871(3) 0.0264(5) Uani 1 1 d . . . . .
H17 H 0.693350 -0.266711 0.709014 0.032 Uiso 1 1 calc R U . . .
C1 C 0.4674(4) 1.0441(3) 0.1524(3) 0.0289(6) Uani 1 1 d . . . . .
C6 C 0.3359(4) 1.0539(3) 0.2597(3) 0.0291(6) Uani 1 1 d . . . . .
C27 C 0.7587(3) 0.2433(3) 0.6237(2) 0.0261(5) Uani 1 1 d . . . . .
C22 C 0.5767(4) 0.2584(3) 0.5832(3) 0.0266(6) Uani 1 1 d . . . . .
C10 C 0.5919(4) 0.5925(3) 0.3852(3) 0.0279(6) Uani 1 1 d . . . . .
C26 C 0.8779(3) 0.3467(3) 0.6001(2) 0.0258(5) Uani 1 1 d . . . . .
H26 H 0.995363 0.337716 0.632565 0.031 Uiso 1 1 calc R U . . .
C15 C 0.7302(3) 0.0028(3) 0.6774(3) 0.0266(6) Uani 1 1 d . . . . .
C11 C 0.6492(4) 0.5820(3) 0.2639(3) 0.0293(6) Uani 1 1 d . . . . .
C20 C 0.5236(4) 0.0313(3) 0.6857(3) 0.0262(6) Uani 1 1 d . . . . .
C5 C 0.2215(4) 1.1679(3) 0.2684(3) 0.0307(6) Uani 1 1 d . . . . .
C18 C 0.4829(4) -0.1886(3) 0.8153(3) 0.0290(6) Uani 1 1 d . . . . .
H18A H 0.409378 -0.264027 0.799166 0.035 Uiso 1 1 calc R U . . .
H18B H 0.469269 -0.174668 0.901072 0.035 Uiso 1 1 calc R U . . .
C16 C 0.7976(3) -0.0987(3) 0.7812(3) 0.0268(6) Uani 1 1 d . . . . .
H16 H 0.927515 -0.125624 0.767325 0.032 Uiso 1 1 calc R U . . .
C12 C 0.6076(4) 0.6869(3) 0.1743(3) 0.0303(6) Uani 1 1 d . . . . .
H12 H 0.643394 0.677866 0.093878 0.036 Uiso 1 1 calc R U . . .
C3 C 0.3526(4) 1.2794(3) 0.0734(3) 0.0313(6) Uani 1 1 d . . . . .
H3 H 0.465540 1.316451 0.100382 0.038 Uiso 1 1 calc R U . . .
C35 C 0.7889(4) -0.0447(3) 0.5535(3) 0.0301(6) Uani 1 1 d . . . . .
H35A H 0.762678 0.027922 0.491314 0.045 Uiso 1 1 calc R U . . .
H35B H 0.722365 -0.122764 0.537916 0.045 Uiso 1 1 calc R U . . .
H35C H 0.918470 -0.069277 0.553456 0.045 Uiso 1 1 calc R U . . .
C36 C 0.9573(4) 0.5744(3) 0.4983(3) 0.0316(6) Uani 1 1 d . . . . .
H36A H 1.004915 0.568400 0.417079 0.047 Uiso 1 1 calc R U . . .
H36B H 1.056712 0.561514 0.554854 0.047 Uiso 1 1 calc R U . . .
H36C H 0.896077 0.662768 0.504575 0.047 Uiso 1 1 calc R U . . .
C4 C 0.2065(4) 1.2849(3) 0.1740(3) 0.0334(6) Uani 1 1 d . . . . .
H4A H 0.215430 1.369098 0.212871 0.040 Uiso 1 1 calc R U . . .
H4B H 0.086030 1.287709 0.137504 0.040 Uiso 1 1 calc R U . . .
C2 C 0.3943(4) 1.1329(3) 0.0410(3) 0.0296(6) Uani 1 1 d . . . . .
H2 H 0.487085 1.132326 -0.024555 0.036 Uiso 1 1 calc R U . . .
C44 C 0.6621(4) 1.0777(3) 0.1830(3) 0.0337(6) Uani 1 1 d . . . . .
H44A H 0.709767 1.012153 0.245828 0.050 Uiso 1 1 calc R U . . .
H44B H 0.659744 1.167754 0.210837 0.050 Uiso 1 1 calc R U . . .
H44C H 0.739359 1.074469 0.111713 0.050 Uiso 1 1 calc R U . . .
C30 C 0.9104(4) -0.4016(3) 0.8515(3) 0.0362(7) Uani 1 1 d . . . . .
H30A H 0.891186 -0.446051 0.778985 0.054 Uiso 1 1 calc R U . . .
H30B H 0.941310 -0.469289 0.917092 0.054 Uiso 1 1 calc R U . . .
H30C H 1.009169 -0.341351 0.837786 0.054 Uiso 1 1 calc R U . . .
C43 C 0.7597(5) 0.4562(3) 0.2302(3) 0.0368(7) Uani 1 1 d . . . . .
H43A H 0.885055 0.460973 0.254224 0.055 Uiso 1 1 calc R U . . .
H43B H 0.755462 0.450958 0.143848 0.055 Uiso 1 1 calc R U . . .
H43C H 0.709036 0.376417 0.271174 0.055 Uiso 1 1 calc R U . . .
C38 C 0.4170(5) 1.4054(4) -0.1158(3) 0.0458(8) Uani 1 1 d . . . . .
H38A H 0.359171 1.459689 -0.182505 0.069 Uiso 1 1 calc R U . . .
H38B H 0.479678 1.325688 -0.145117 0.069 Uiso 1 1 calc R U . . .
H38C H 0.504028 1.458305 -0.078995 0.069 Uiso 1 1 calc R U . . .
C47 C 1.0892(6) -0.2654(5) 1.1166(5) 0.0668(13) Uani 1 1 d . . . . .
H47A H 1.211603 -0.303356 1.102995 0.100 Uiso 1 1 calc R U . . .
H47B H 1.002812 -0.334545 1.110724 0.100 Uiso 1 1 calc R U . . .
H47C H 1.080441 -0.232867 1.196271 0.100 Uiso 1 1 calc R U . . .

loop_
_atom_site_aniso_label
_atom_site_aniso_U_11
_atom_site_aniso_U_22
_atom_site_aniso_U_33
_atom_site_aniso_U_23
_atom_site_aniso_U_13
_atom_site_aniso_U_12
O29 0.0273(9) 0.0211(11) 0.0356(10) 0.0088(8) 0.0008(7) 0.0013(7)
O33 0.0203(9) 0.0314(12) 0.0427(11) 0.0110(9) 0.0011(8) -0.0012(7)
O28 0.0205(8) 0.0201(10) 0.0372(10) 0.0095(7) -0.0022(7) -0.0003(7)
O39 0.0313(10) 0.0258(11) 0.0335(10) 0.0066(8) 0.0048(8) 0.0064(7)
O14 0.0357(10) 0.0202(10) 0.0326(9) 0.0046(8) 0.0018(8) 0.0040(8)
O32 0.0198(9) 0.0291(11) 0.0440(11) 0.0088(9) 0.0005(8) 0.0012(7)
O31 0.0286(9) 0.0231(11) 0.0349(10) 0.0060(8) -0.0040(7) -0.0004(7)
O41 0.0335(10) 0.0284(11) 0.0355(10) 0.0057(8) 0.0075(8) 0.0084(8)
O42 0.0344(11) 0.0281(12) 0.0400(11) 0.0065(9) 0.0063(8) 0.0103(9)
O37 0.0351(11) 0.0235(11) 0.0424(11) 0.0116(9) -0.0005(9) 0.0027(8)
O34 0.0233(9) 0.0281(12) 0.0469(11) 0.0123(9) -0.0034(8) 0.0003(8)
O40 0.0385(11) 0.0235(11) 0.0466(12) 0.0070(9) -0.0105(9) 0.0000(8)
O45 0.0436(12) 0.0291(13) 0.0466(12) 0.0051(9) -0.0062(9) -0.0034(9)
O46 0.0542(15) 0.0400(16) 0.093(2) 0.0284(14) -0.0376(14) -0.0163(12)
C13 0.0254(12) 0.0205(14) 0.0347(14) 0.0074(11) 0.0007(10) 0.0026(10)
C19 0.0210(11) 0.0276(15) 0.0316(13) 0.0050(11) 0.0006(9) -0.0008(10)
C23 0.0200(12) 0.0251(15) 0.0363(14) 0.0043(11) 0.0016(10) 0.0033(10)
C25 0.0249(13) 0.0227(15) 0.0333(13) 0.0010(11) 0.0041(10) 0.0009(10)
C8 0.0245(13) 0.0204(14) 0.0344(14) 0.0043(11) 0.0015(10) 0.0027(10)
C24 0.0227(12) 0.0212(15) 0.0349(14) 0.0051(11) 0.0037(10) 0.0040(10)
C7 0.0265(13) 0.0244(16) 0.0338(14) 0.0015(11) -0.0001(11) 0.0026(11)
C9 0.0244(12) 0.0213(15) 0.0318(14) 0.0042(11) 0.0021(10) 0.0010(10)
C21 0.0211(12) 0.0254(15) 0.0325(13) 0.0051(11) 0.0016(10) 0.0006(10)
C17 0.0251(13) 0.0224(14) 0.0297(13) 0.0074(11) -0.0001(10) -0.0004(10)
C1 0.0312(14) 0.0163(15) 0.0373(15) 0.0036(11) 0.0010(11) 0.0040(10)
C6 0.0277(13) 0.0228(15) 0.0352(15) 0.0033(12) 0.0002(11) 0.0028(11)
C27 0.0229(12) 0.0220(15) 0.0315(13) 0.0045(11) 0.0024(10) 0.0019(10)
C22 0.0233(12) 0.0220(15) 0.0324(13) 0.0053(11) 0.0038(10) 0.0025(10)
C10 0.0237(12) 0.0210(15) 0.0373(14) 0.0060(11) 0.0019(10) -0.0002(10)
C26 0.0198(12) 0.0229(14) 0.0331(13) 0.0050(11) 0.0008(10) 0.0021(10)
C15 0.0197(12) 0.0218(15) 0.0368(14) 0.0069(11) 0.0002(10) -0.0024(10)
C11 0.0269(13) 0.0199(15) 0.0397(15) 0.0036(12) 0.0020(11) 0.0011(10)
C20 0.0221(12) 0.0232(15) 0.0321(13) 0.0036(11) 0.0010(10) 0.0007(10)
C5 0.0292(14) 0.0264(16) 0.0354(15) -0.0005(12) 0.0010(11) 0.0042(11)
C18 0.0245(12) 0.0252(15) 0.0358(14) 0.0082(11) -0.0016(10) -0.0037(10)
C16 0.0187(11) 0.0245(15) 0.0352(14) 0.0072(11) 0.0004(10) 0.0016(10)
C12 0.0307(14) 0.0249(15) 0.0340(14) 0.0025(12) 0.0045(11) 0.0014(11)
C3 0.0324(14) 0.0212(15) 0.0385(15) 0.0061(12) -0.0021(11) 0.0017(11)
C35 0.0244(12) 0.0271(16) 0.0371(14) 0.0056(12) 0.0019(10) 0.0010(10)
C36 0.0261(13) 0.0224(15) 0.0440(16) 0.0077(12) 0.0024(11) 0.0008(10)
C4 0.0347(14) 0.0232(16) 0.0399(15) 0.0038(12) -0.0007(12) 0.0074(11)
C2 0.0301(14) 0.0223(15) 0.0347(14) 0.0057(11) 0.0015(11) 0.0005(11)
C44 0.0302(14) 0.0272(16) 0.0415(15) 0.0072(12) -0.0003(11) 0.0014(11)
C30 0.0370(15) 0.0236(16) 0.0450(16) 0.0081(13) 0.0013(12) 0.0072(12)
C43 0.0443(16) 0.0262(17) 0.0377(15) 0.0030(12) 0.0022(12) 0.0072(12)
C38 0.0453(18) 0.0344(19) 0.0532(19) 0.0172(15) 0.0061(15) 0.0025(14)
C47 0.047(2) 0.068(3) 0.081(3) 0.034(2) -0.0187(19) -0.0228(19)

loop_
_atom_type_symbol
_atom_type_description
_atom_type_scat_dispersion_real
_atom_type_scat_dispersion_imag
_atom_type_scat_source
C C 0.0181 0.0091 'International Tables Vol C Tables 4.2.6.8 and 6.1.1.4'
H H 0.0000 0.0000 'International Tables Vol C Tables 4.2.6.8 and 6.1.1.4'
O O 0.0492 0.0322 'International Tables Vol C Tables 4.2.6.8 and 6.1.1.4'

loop_
_geom_angle_atom_site_label_1
_geom_angle_atom_site_label_2
_geom_angle_atom_site_label_3
_geom_angle
_geom_angle_site_symmetry_1
_geom_angle_site_symmetry_3
_geom_angle_publ_flag
C30 O29 C17 113.8(2) . . ?
C19 O33 H33 109.5 . . ?
C27 O28 C15 116.3(2) . . ?
C9 O39 H39 109.5 . . ?
C13 O14 C1 115.4(2) . . ?
C16 O31 H31 109.5 . . ?
C5 O42 H42 109.5 . . ?
C3 O37 C38 113.6(2) . . ?
C23 O34 H34 109.5 . . ?
C2 O40 H40 109.5 . . ?
H45A O45 H45B 104.5 . . ?
C47 O46 H46 109.5 . . ?
O14 C13 C8 121.0(2) . . ?
O14 C13 C12 117.4(2) . . ?
C12 C13 C8 121.5(3) . . ?
O33 C19 C20 122.4(3) . . ?
O33 C19 C18 114.0(2) . . ?
C20 C19 C18 123.6(2) . . ?
O34 C23 C24 117.8(3) . . ?
O34 C23 C22 121.2(2) . . ?
C24 C23 C22 121.0(2) . . ?
C24 C25 C36 120.6(3) . . ?
C26 C25 C24 120.1(2) . . ?
C26 C25 C36 119.3(2) . . ?
C13 C8 C7 119.3(2) . . ?
C13 C8 C9 118.4(2) . . ?
C9 C8 C7 122.2(2) . . ?
C23 C24 C25 119.1(3) . . ?
C23 C24 C10 119.3(2) . . ?
C25 C24 C10 121.3(2) . . ?
O41 C7 C8 121.0(3) . . ?
O41 C7 C6 122.4(2) . . ?
C6 C7 C8 116.6(2) . . ?
O39 C9 C8 120.6(2) . . ?
O39 C9 C10 118.9(2) . . ?
C10 C9 C8 120.5(2) . . ?
O32 C21 C22 120.9(3) . . ?
O32 C21 C20 122.1(2) . . ?
C20 C21 C22 116.9(2) . . ?
O29 C17 H17 109.5 . . ?
O29 C17 C18 106.9(2) . . ?
O29 C17 C16 110.8(2) . . ?
C18 C17 H17 109.5 . . ?
C18 C17 C16 110.6(2) . . ?
C16 C17 H17 109.5 . . ?
O14 C1 C6 109.4(2) . . ?
O14 C1 C2 104.5(2) . . ?
O14 C1 C44 107.7(2) . . ?
C6 C1 C2 110.8(2) . . ?
C6 C1 C44 112.2(2) . . ?
C44 C1 C2 111.8(2) . . ?
C7 C6 C1 117.9(2) . . ?
C5 C6 C7 121.7(3) . . ?
C5 C6 C1 120.4(3) . . ?
O28 C27 C22 121.6(2) . . ?
O28 C27 C26 117.3(2) . . ?
C26 C27 C22 121.0(3) . . ?
C23 C22 C21 122.1(2) . . ?
C27 C22 C23 118.4(2) . . ?
C27 C22 C21 119.4(3) . . ?
C9 C10 C24 122.0(3) . . ?
C9 C10 C11 118.9(3) . . ?
C11 C10 C24 119.1(2) . . ?
C25 C26 H26 119.9 . . ?
C27 C26 C25 120.1(2) . . ?
C27 C26 H26 119.9 . . ?
O28 C15 C20 109.7(2) . . ?
O28 C15 C16 105.4(2) . . ?
O28 C15 C35 107.2(2) . . ?
C20 C15 C16 111.0(2) . . ?
C20 C15 C35 111.5(2) . . ?
C16 C15 C35 111.7(2) . . ?
C10 C11 C43 119.7(3) . . ?
C12 C11 C10 121.1(2) . . ?
C12 C11 C43 119.2(3) . . ?
C19 C20 C21 121.0(2) . . ?
C19 C20 C15 121.2(3) . . ?
C21 C20 C15 117.6(2) . . ?
O42 C5 C6 122.2(3) . . ?
O42 C5 C4 113.6(2) . . ?
C6 C5 C4 124.2(3) . . ?
C19 C18 C17 112.4(2) . . ?
C19 C18 H18A 109.1 . . ?
C19 C18 H18B 109.1 . . ?
C17 C18 H18A 109.1 . . ?
C17 C18 H18B 109.1 . . ?
H18A C18 H18B 107.9 . . ?
O31 C16 C17 110.0(2) . . ?
O31 C16 C15 108.9(2) . . ?
O31 C16 H16 109.4 . . ?
C17 C16 H16 109.4 . . ?
C15 C16 C17 109.5(2) . . ?
C15 C16 H16 109.4 . . ?
C13 C12 C11 119.3(3) . . ?
C13 C12 H12 120.3 . . ?
C11 C12 H12 120.3 . . ?
O37 C3 H3 109.4 . . ?
O37 C3 C4 106.1(2) . . ?
O37 C3 C2 111.4(2) . . ?
C4 C3 H3 109.4 . . ?
C4 C3 C2 111.0(2) . . ?
C2 C3 H3 109.4 . . ?
C15 C35 H35A 109.5 . . ?
C15 C35 H35B 109.5 . . ?
C15 C35 H35C 109.5 . . ?
H35A C35 H35B 109.5 . . ?
H35A C35 H35C 109.5 . . ?
H35B C35 H35C 109.5 . . ?
C25 C36 H36A 109.5 . . ?
C25 C36 H36B 109.5 . . ?
C25 C36 H36C 109.5 . . ?
H36A C36 H36B 109.5 . . ?
H36A C36 H36C 109.5 . . ?
H36B C36 H36C 109.5 . . ?
C5 C4 C3 114.2(2) . . ?
C5 C4 H4A 108.7 . . ?
C5 C4 H4B 108.7 . . ?
C3 C4 H4A 108.7 . . ?
C3 C4 H4B 108.7 . . ?
H4A C4 H4B 107.6 . . ?
O40 C2 C1 108.1(2) . . ?
O40 C2 C3 110.8(2) . . ?
O40 C2 H2 109.3 . . ?
C1 C2 H2 109.3 . . ?
C3 C2 C1 109.9(2) . . ?
C3 C2 H2 109.3 . . ?
C1 C44 H44A 109.5 . . ?
C1 C44 H44B 109.5 . . ?
C1 C44 H44C 109.5 . . ?
H44A C44 H44B 109.5 . . ?
H44A C44 H44C 109.5 . . ?
H44B C44 H44C 109.5 . . ?
O29 C30 H30A 109.5 . . ?
O29 C30 H30B 109.5 . . ?
O29 C30 H30C 109.5 . . ?
H30A C30 H30B 109.5 . . ?
H30A C30 H30C 109.5 . . ?
H30B C30 H30C 109.5 . . ?
C11 C43 H43A 109.5 . . ?
C11 C43 H43B 109.5 . . ?
C11 C43 H43C 109.5 . . ?
H43A C43 H43B 109.5 . . ?
H43A C43 H43C 109.5 . . ?
H43B C43 H43C 109.5 . . ?
O37 C38 H38A 109.5 . . ?
O37 C38 H38B 109.5 . . ?
O37 C38 H38C 109.5 . . ?
H38A C38 H38B 109.5 . . ?
H38A C38 H38C 109.5 . . ?
H38B C38 H38C 109.5 . . ?
O46 C47 H47A 109.5 . . ?
O46 C47 H47B 109.5 . . ?
O46 C47 H47C 109.5 . . ?
H47A C47 H47B 109.5 . . ?
H47A C47 H47C 109.5 . . ?
H47B C47 H47C 109.5 . . ?

loop_
_geom_bond_atom_site_label_1
_geom_bond_atom_site_label_2
_geom_bond_distance
_geom_bond_site_symmetry_2
_geom_bond_publ_flag
O29 C17 1.430(3) . ?
O29 C30 1.422(3) . ?
O33 H33 0.8200 . ?
O33 C19 1.326(3) . ?
O28 C27 1.369(3) . ?
O28 C15 1.462(3) . ?
O39 H39 0.8200 . ?
O39 C9 1.354(3) . ?
O14 C13 1.363(3) . ?
O14 C1 1.454(3) . ?
O32 C21 1.266(3) . ?
O31 H31 0.8200 . ?
O31 C16 1.411(4) . ?
O41 C7 1.263(3) . ?
O42 H42 0.8200 . ?
O42 C5 1.338(4) . ?
O37 C3 1.423(4) . ?
O37 C38 1.428(4) . ?
O34 H34 0.8200 . ?
O34 C23 1.349(3) . ?
O40 H40 0.8200 . ?
O40 C2 1.418(3) . ?
O45 H45A 0.8503 . ?
O45 H45B 0.8499 . ?
O46 H46 0.8200 . ?
O46 C47 1.369(5) . ?
C13 C8 1.398(4) . ?
C13 C12 1.380(4) . ?
C19 C20 1.365(4) . ?
C19 C18 1.489(4) . ?
C23 C24 1.397(4) . ?
C23 C22 1.408(4) . ?
C25 C24 1.404(4) . ?
C25 C26 1.398(4) . ?
C25 C36 1.509(4) . ?
C8 C7 1.461(4) . ?
C8 C9 1.418(4) . ?
C24 C10 1.488(4) . ?
C7 C6 1.434(4) . ?
C9 C10 1.392(4) . ?
C21 C22 1.458(4) . ?
C21 C20 1.430(4) . ?
C17 H17 0.9800 . ?
C17 C18 1.519(4) . ?
C17 C16 1.539(4) . ?
C1 C6 1.514(4) . ?
C1 C2 1.530(4) . ?
C1 C44 1.525(4) . ?
C6 C5 1.365(4) . ?
C27 C22 1.402(4) . ?
C27 C26 1.380(4) . ?
C10 C11 1.405(4) . ?
C26 H26 0.9300 . ?
C15 C20 1.516(3) . ?
C15 C16 1.521(4) . ?
C15 C35 1.527(4) . ?
C11 C12 1.389(4) . ?
C11 C43 1.505(4) . ?
C5 C4 1.484(4) . ?
C18 H18A 0.9700 . ?
C18 H18B 0.9700 . ?
C16 H16 0.9800 . ?
C12 H12 0.9300 . ?
C3 H3 0.9800 . ?
C3 C4 1.524(4) . ?
C3 C2 1.525(4) . ?
C35 H35A 0.9600 . ?
C35 H35B 0.9600 . ?
C35 H35C 0.9600 . ?
C36 H36A 0.9600 . ?
C36 H36B 0.9600 . ?
C36 H36C 0.9600 . ?
C4 H4A 0.9700 . ?
C4 H4B 0.9700 . ?
C2 H2 0.9800 . ?
C44 H44A 0.9600 . ?
C44 H44B 0.9600 . ?
C44 H44C 0.9600 . ?
C30 H30A 0.9600 . ?
C30 H30B 0.9600 . ?
C30 H30C 0.9600 . ?
C43 H43A 0.9600 . ?
C43 H43B 0.9600 . ?
C43 H43C 0.9600 . ?
C38 H38A 0.9600 . ?
C38 H38B 0.9600 . ?
C38 H38C 0.9600 . ?
C47 H47A 0.9600 . ?
C47 H47B 0.9600 . ?
C47 H47C 0.9600 . ?

loop_
_geom_torsion_atom_site_label_1
_geom_torsion_atom_site_label_2
_geom_torsion_atom_site_label_3
_geom_torsion_atom_site_label_4
_geom_torsion
_geom_torsion_site_symmetry_1
_geom_torsion_site_symmetry_2
_geom_torsion_site_symmetry_3
_geom_torsion_site_symmetry_4
_geom_torsion_publ_flag
O29 C17 C18 C19 165.7(2) . . . . ?
O29 C17 C16 O31 -61.7(3) . . . . ?
O29 C17 C16 C15 178.6(2) . . . . ?
O33 C19 C20 C21 3.3(4) . . . . ?
O33 C19 C20 C15 -171.9(3) . . . . ?
O33 C19 C18 C17 162.3(2) . . . . ?
O28 C27 C22 C23 -177.4(2) . . . . ?
O28 C27 C22 C21 6.2(4) . . . . ?
O28 C27 C26 C25 177.8(2) . . . . ?
O28 C15 C20 C19 -142.4(3) . . . . ?
O28 C15 C20 C21 42.3(3) . . . . ?
O28 C15 C16 O31 50.1(2) . . . . ?
O28 C15 C16 C17 170.5(2) . . . . ?
O39 C9 C10 C24 -2.6(4) . . . . ?
O39 C9 C10 C11 176.8(2) . . . . ?
O14 C13 C8 C7 0.7(4) . . . . ?
O14 C13 C8 C9 178.0(2) . . . . ?
O14 C13 C12 C11 179.5(2) . . . . ?
O14 C1 C6 C7 39.7(3) . . . . ?
O14 C1 C6 C5 -141.2(3) . . . . ?
O14 C1 C2 O40 50.9(3) . . . . ?
O14 C1 C2 C3 172.0(2) . . . . ?
O32 C21 C22 C23 -11.7(4) . . . . ?
O32 C21 C22 C27 164.5(3) . . . . ?
O32 C21 C20 C19 -5.2(4) . . . . ?
O32 C21 C20 C15 170.2(2) . . . . ?
O41 C7 C6 C1 173.1(3) . . . . ?
O41 C7 C6 C5 -6.0(4) . . . . ?
O42 C5 C4 C3 172.3(2) . . . . ?
O37 C3 C4 C5 158.7(2) . . . . ?
O37 C3 C2 O40 -59.4(3) . . . . ?
O37 C3 C2 C1 -178.8(2) . . . . ?
O34 C23 C24 C25 179.3(2) . . . . ?
O34 C23 C24 C10 -7.3(4) . . . . ?
O34 C23 C22 C21 -7.3(4) . . . . ?
O34 C23 C22 C27 176.5(3) . . . . ?
C13 O14 C1 C6 -52.3(3) . . . . ?
C13 O14 C1 C2 -171.0(2) . . . . ?
C13 O14 C1 C44 70.0(3) . . . . ?
C13 C8 C7 O41 165.3(3) . . . . ?
C13 C8 C7 C6 -13.1(4) . . . . ?
C13 C8 C9 O39 -178.7(2) . . . . ?
C13 C8 C9 C10 3.0(4) . . . . ?
C23 C24 C10 C9 84.3(4) . . . . ?
C23 C24 C10 C11 -95.1(3) . . . . ?
C25 C24 C10 C9 -102.5(3) . . . . ?
C25 C24 C10 C11 78.1(4) . . . . ?
C8 C13 C12 C11 -3.7(4) . . . . ?
C8 C7 C6 C1 -8.5(4) . . . . ?
C8 C7 C6 C5 172.3(3) . . . . ?
C8 C9 C10 C24 175.8(2) . . . . ?
C8 C9 C10 C11 -4.8(4) . . . . ?
C24 C23 C22 C21 174.9(3) . . . . ?
C24 C23 C22 C27 -1.3(4) . . . . ?
C24 C25 C26 C27 0.4(4) . . . . ?
C24 C10 C11 C12 -178.1(3) . . . . ?
C24 C10 C11 C43 1.0(4) . . . . ?
C7 C8 C9 O39 -1.5(4) . . . . ?
C7 C8 C9 C10 -179.8(2) . . . . ?
C7 C6 C5 O42 1.1(4) . . . . ?
C7 C6 C5 C4 -177.0(3) . . . . ?
C9 C8 C7 O41 -11.9(4) . . . . ?
C9 C8 C7 C6 169.7(2) . . . . ?
C9 C10 C11 C12 2.5(4) . . . . ?
C9 C10 C11 C43 -178.4(3) . . . . ?
C1 O14 C13 C8 34.0(3) . . . . ?
C1 O14 C13 C12 -149.2(3) . . . . ?
C1 C6 C5 O42 -178.0(3) . . . . ?
C1 C6 C5 C4 3.9(5) . . . . ?
C6 C1 C2 O40 -66.8(3) . . . . ?
C6 C1 C2 C3 54.2(3) . . . . ?
C6 C5 C4 C3 -9.4(4) . . . . ?
C27 O28 C15 C20 -48.1(3) . . . . ?
C27 O28 C15 C16 -167.7(2) . . . . ?
C27 O28 C15 C35 73.1(3) . . . . ?
C22 C23 C24 C25 -2.8(4) . . . . ?
C22 C23 C24 C10 170.6(2) . . . . ?
C22 C21 C20 C19 171.0(3) . . . . ?
C22 C21 C20 C15 -13.7(4) . . . . ?
C22 C27 C26 C25 -4.6(4) . . . . ?
C10 C11 C12 C13 1.8(4) . . . . ?
C26 C25 C24 C23 3.3(4) . . . . ?
C26 C25 C24 C10 -169.9(3) . . . . ?
C26 C27 C22 C23 5.1(4) . . . . ?
C26 C27 C22 C21 -171.3(3) . . . . ?
C15 O28 C27 C22 25.7(3) . . . . ?
C15 O28 C27 C26 -156.7(2) . . . . ?
C20 C19 C18 C17 -19.2(4) . . . . ?
C20 C21 C22 C23 172.1(2) . . . . ?
C20 C21 C22 C27 -11.7(4) . . . . ?
C20 C15 C16 O31 -68.6(3) . . . . ?
C20 C15 C16 C17 51.8(3) . . . . ?
C18 C19 C20 C21 -175.0(3) . . . . ?
C18 C19 C20 C15 9.8(4) . . . . ?
C18 C17 C16 O31 56.7(3) . . . . ?
C18 C17 C16 C15 -63.1(3) . . . . ?
C16 C17 C18 C19 45.0(3) . . . . ?
C16 C15 C20 C19 -26.3(4) . . . . ?
C16 C15 C20 C21 158.4(2) . . . . ?
C12 C13 C8 C7 -175.9(3) . . . . ?
C12 C13 C8 C9 1.4(4) . . . . ?
C35 C15 C20 C19 99.0(3) . . . . ?
C35 C15 C20 C21 -76.4(3) . . . . ?
C35 C15 C16 O31 166.3(2) . . . . ?
C35 C15 C16 C17 -73.3(3) . . . . ?
C36 C25 C24 C23 -178.8(3) . . . . ?
C36 C25 C24 C10 7.9(4) . . . . ?
C36 C25 C26 C27 -177.5(2) . . . . ?
C4 C3 C2 O40 58.6(3) . . . . ?
C4 C3 C2 C1 -60.8(3) . . . . ?
C2 C1 C6 C7 154.4(2) . . . . ?
C2 C1 C6 C5 -26.4(4) . . . . ?
C2 C3 C4 C5 37.5(4) . . . . ?
C44 C1 C6 C7 -79.8(3) . . . . ?
C44 C1 C6 C5 99.3(3) . . . . ?
C44 C1 C2 O40 167.2(2) . . . . ?
C44 C1 C2 C3 -71.8(3) . . . . ?
C30 O29 C17 C18 161.5(2) . . . . ?
C30 O29 C17 C16 -77.9(3) . . . . ?
C43 C11 C12 C13 -177.4(3) . . . . ?
C38 O37 C3 C4 161.8(3) . . . . ?
C38 O37 C3 C2 -77.4(3) . . . . ?
